data_7151887
loop_
_publ_author_name
'Chevallier, Floris'
'Halauko, Yury S.'
'Pecceu, Christelle'
'Nassar, Ibrahim F.'
'Dam, To Uyen'
'Roisnel, Thierry'
'Matulis, Vadim E.'
'Ivashkevich, Oleg A.'
'Mongin, Florence'

_publ_section_title
;
 N-aryl pyrazoles: DFT calculations of CH acidity and deprotonative
 metallation using a combination of lithium and zinc amides
;
_journal_issue 12
_journal_name_full 'Organic &amp; Biomolecular Chemistry'
_journal_page_first 4671
_journal_paper_doi 10.1039/c1ob05267e
_journal_volume 9
_journal_year 2011
_chemical_compound_source 'synthesis as described'
_chemical_formula_moiety 'C17 H17 N3'
_chemical_formula_sum 'C17 H17 N3'
_chemical_formula_weight 263.34
_chemical_name_systematic
;
?
;
_space_group_IT_number 14
_symmetry_cell_setting monoclinic
_symmetry_Int_Tables_number 14
_symmetry_space_group_name_Hall '-P 2ybc'
_symmetry_space_group_name_H-M 'P 1 21/c 1'
_atom_sites_solution_hydrogens geom
_atom_sites_solution_primary direct
_atom_sites_solution_secondary difmap
_audit_conform_dict_location ftp://ftp.iucr.org/pub/cif_core.dic
_audit_conform_dict_name cif_core.dic
_audit_conform_dict_version 2.3
_audit_creation_date 2010-11-05T17:26:30-00:00
_audit_creation_method 'WinGX routine CIF_UPDATE'
_cell_angle_alpha 90
_cell_angle_beta 94.735(3)
_cell_angle_gamma 90
_cell_formula_units_Z 4
_cell_length_a 6.3843(5)
_cell_length_b 30.629(2)
_cell_length_c 7.1492(6)
_cell_measurement_reflns_used 3561
_cell_measurement_temperature 150(2)
_cell_measurement_theta_max 27.03
_cell_measurement_theta_min 2.66
_cell_measurement_wavelength 0.71073
_cell_volume 1393.22(18)
_computing_cell_refinement 'Bruker SMART (Bruker, 2002)'
_computing_data_collection 'Bruker SAINT (Bruker, 2002)'
_computing_data_reduction 'Bruker SAINT (Bruker, 2002)'
_computing_molecular_graphics 'Ortep-3 for Windows (Farrugia, 1997)'
_computing_publication_material
;
WinGX publication routines (Farrugia, 1999),
CRYSCAL (T. Roisnel, local program)
;
_computing_structure_refinement 'SHELXL-97 (Sheldrick, 1997)'
_computing_structure_solution 'SIR97 (Altomare et al., 1999))'
_diffrn_ambient_temperature 150(2)
_diffrn_detector 'CCD plate'
_diffrn_measured_fraction_theta_full 0.991
_diffrn_measured_fraction_theta_max 0.991
_diffrn_measurement_device_type 'APEXII, Bruker-AXS'
_diffrn_measurement_method 'CCD rotation images, thin slices'
_diffrn_radiation_monochromator graphite
_diffrn_radiation_probe x-ray
_diffrn_radiation_type MoK\a
_diffrn_radiation_wavelength 0.71073
_diffrn_reflns_av_R_equivalents 0.0367
_diffrn_reflns_av_unetI/netI 0.0375
_diffrn_reflns_limit_h_max 8
_diffrn_reflns_limit_h_min -8
_diffrn_reflns_limit_k_max 39
_diffrn_reflns_limit_k_min -39
_diffrn_reflns_limit_l_max 9
_diffrn_reflns_limit_l_min -6
_diffrn_reflns_number 10133
_diffrn_reflns_theta_full 27.48
_diffrn_reflns_theta_max 27.48
_diffrn_reflns_theta_min 2.94
_exptl_absorpt_coefficient_mu 0.076
_exptl_absorpt_correction_T_max 0.977
_exptl_absorpt_correction_T_min 0.805
_exptl_absorpt_correction_type multi-scan
_exptl_absorpt_process_details
;
[Sheldrick, G.M. (2002). SADABS Bruker AXS Inc., Madison, Wisconsin, USA]
;
_exptl_crystal_colour colourless
_exptl_crystal_density_diffrn 1.255
_exptl_crystal_density_method 'not measured'
_exptl_crystal_description block
_exptl_crystal_F_000 560
_exptl_crystal_size_max 0.57
_exptl_crystal_size_mid 0.38
_exptl_crystal_size_min 0.3
_refine_diff_density_max 0.23
_refine_diff_density_min -0.203
_refine_diff_density_rms 0.048
_refine_ls_extinction_method none
_refine_ls_goodness_of_fit_ref 1.188
_refine_ls_hydrogen_treatment constr
_refine_ls_matrix_type full
_refine_ls_number_parameters 183
_refine_ls_number_reflns 3171
_refine_ls_number_restraints 0
_refine_ls_restrained_S_all 1.188
_refine_ls_R_factor_all 0.077
_refine_ls_R_factor_gt 0.0683
_refine_ls_shift/su_max 0.008
_refine_ls_shift/su_mean 0.002
_refine_ls_structure_factor_coef Fsqd
_refine_ls_weighting_details 'calc w=1/[\s^2^(Fo^2^)+(0.0209P)^2^+1.5977P] where P=(Fo^2^+2Fc^2^)/3'
_refine_ls_weighting_scheme calc
_refine_ls_wR_factor_gt 0.1439
_refine_ls_wR_factor_ref 0.1473
_reflns_number_gt 2759
_reflns_number_total 3171
_reflns_threshold_expression >2sigma(I)
_cod_data_source_file c1ob05267e.txt
_cod_data_source_block 4b
_cod_original_sg_symbol_H-M 'P 21/c'
_cod_database_code 7151887

loop_
_symmetry_equiv_pos_as_xyz
'x, y, z'
'-x, y+1/2, -z+1/2'
'-x, -y, -z'
'x, -y-1/2, z-1/2'

loop_
_atom_site_label
_atom_site_type_symbol
_atom_site_fract_x
_atom_site_fract_y
_atom_site_fract_z
_atom_site_U_iso_or_equiv
_atom_site_adp_type
_atom_site_occupancy
_atom_site_symmetry_multiplicity
_atom_site_calc_flag
_atom_site_refinement_flags
_atom_site_disorder_assembly
_atom_site_disorder_group
C1 C 0.3655(4) 0.15763(7) 0.0287(3) 0.0271(5) Uani 1 1 d . . .
H1 H 0.2277 0.1457 0.0156 0.033 Uiso 1 1 calc R . .
C2 C 0.4914(4) 0.15523(8) -0.1192(4) 0.0330(5) Uani 1 1 d . . .
H2 H 0.4399 0.1416 -0.2333 0.04 Uiso 1 1 calc R . .
C3 C 0.6929(4) 0.17261(8) -0.1017(4) 0.0402(6) Uani 1 1 d . . .
H3 H 0.7797 0.1709 -0.2031 0.048 Uiso 1 1 calc R . .
C4 C 0.7662(4) 0.19249(8) 0.0646(4) 0.0408(6) Uani 1 1 d . . .
H4 H 0.9039 0.2045 0.0769 0.049 Uiso 1 1 calc R . .
C5 C 0.6415(4) 0.19515(7) 0.2131(4) 0.0330(5) Uani 1 1 d . . .
H5 H 0.6934 0.2091 0.3262 0.04 Uiso 1 1 calc R . .
C6 C 0.4394(4) 0.17744(7) 0.1974(3) 0.0251(5) Uani 1 1 d . . .
C7 C 0.3050(4) 0.18232(7) 0.3536(3) 0.0263(5) Uani 1 1 d . . .
C8 C 0.2747(4) 0.21848(8) 0.4641(3) 0.0345(6) Uani 1 1 d . . .
H8 H 0.3441 0.2459 0.4611 0.041 Uiso 1 1 calc R . .
C9 C 0.1207(4) 0.20617(8) 0.5807(4) 0.0372(6) Uani 1 1 d . . .
H9 H 0.0673 0.225 0.6711 0.045 Uiso 1 1 calc R . .
N10 N 0.0568(3) 0.16528(7) 0.5516(3) 0.0319(5) Uani 1 1 d . . .
N11 N 0.1716(3) 0.15097(6) 0.4108(3) 0.0247(4) Uani 1 1 d . . .
C12 C 0.1517(3) 0.10616(7) 0.3553(3) 0.0225(4) Uani 1 1 d . . .
C13 C -0.0460(4) 0.08841(7) 0.3151(3) 0.0267(5) Uani 1 1 d . . .
H13 H -0.1669 0.1064 0.3172 0.032 Uiso 1 1 calc R . .
C14 C -0.0687(4) 0.04453(7) 0.2718(3) 0.0275(5) Uani 1 1 d . . .
H14 H -0.2057 0.0327 0.2464 0.033 Uiso 1 1 calc R . .
C15 C 0.1069(4) 0.01707(7) 0.2648(3) 0.0234(4) Uani 1 1 d . . .
C16 C 0.3062(3) 0.03609(7) 0.3045(3) 0.0247(5) Uani 1 1 d . . .
H16 H 0.4283 0.0185 0.3005 0.03 Uiso 1 1 calc R . .
C17 C 0.3279(3) 0.07987(7) 0.3494(3) 0.0231(4) Uani 1 1 d . . .
H17 H 0.464 0.092 0.3764 0.028 Uiso 1 1 calc R . .
N18 N 0.0845(3) -0.02626(6) 0.2170(3) 0.0324(5) Uani 1 1 d . . .
C19 C 0.2660(5) -0.05413(8) 0.2173(5) 0.0475(7) Uani 1 1 d . . .
H19A H 0.3652 -0.0419 0.1338 0.071 Uiso 1 1 calc R . .
H19B H 0.2224 -0.0833 0.1732 0.071 Uiso 1 1 calc R . .
H19C H 0.3339 -0.0562 0.345 0.071 Uiso 1 1 calc R . .
C20 C -0.1218(4) -0.04638(8) 0.2025(4) 0.0374(6) Uani 1 1 d . . .
H20A H -0.1898 -0.0412 0.3184 0.056 Uiso 1 1 calc R . .
H20B H -0.1075 -0.0779 0.183 0.056 Uiso 1 1 calc R . .
H20C H -0.2076 -0.0337 0.0961 0.056 Uiso 1 1 calc R . .

loop_
_atom_site_aniso_label
_atom_site_aniso_U_11
_atom_site_aniso_U_22
_atom_site_aniso_U_33
_atom_site_aniso_U_23
_atom_site_aniso_U_13
_atom_site_aniso_U_12
C1 0.0278(11) 0.0228(10) 0.0303(12) 0.0028(9) 0.0002(9) -0.0016(9)
C2 0.0400(14) 0.0269(12) 0.0322(13) 0.0022(10) 0.0042(10) 0.0042(10)
C3 0.0441(15) 0.0272(12) 0.0522(17) 0.0072(11) 0.0207(13) 0.0049(11)
C4 0.0292(13) 0.0284(12) 0.0654(19) 0.0054(12) 0.0069(12) -0.0046(10)
C5 0.0327(13) 0.0216(11) 0.0437(14) 0.0013(10) -0.0039(11) -0.0031(9)
C6 0.0291(11) 0.0169(9) 0.0285(11) 0.0052(8) -0.0016(9) 0.0003(8)
C7 0.0309(12) 0.0223(10) 0.0248(11) 0.0010(8) -0.0035(9) 0.0005(9)
C8 0.0478(15) 0.0218(11) 0.0322(13) -0.0022(10) -0.0075(11) 0.0001(10)
C9 0.0497(16) 0.0307(12) 0.0301(13) -0.0065(10) -0.0037(11) 0.0090(11)
N10 0.0385(11) 0.0327(11) 0.0250(10) -0.0030(8) 0.0058(8) 0.0069(9)
N11 0.0285(10) 0.0230(9) 0.0227(9) -0.0008(7) 0.0023(8) 0.0005(7)
C12 0.0283(11) 0.0208(10) 0.0187(10) 0.0028(8) 0.0048(8) -0.0022(8)
C13 0.0237(11) 0.0270(11) 0.0298(12) 0.0024(9) 0.0044(9) 0.0000(9)
C14 0.0224(11) 0.0308(12) 0.0294(12) 0.0019(9) 0.0033(9) -0.0064(9)
C15 0.0298(11) 0.0219(10) 0.0185(10) 0.0025(8) 0.0025(8) -0.0032(8)
C16 0.0253(11) 0.0236(10) 0.0252(11) 0.0052(8) 0.0018(9) 0.0024(8)
C17 0.0208(10) 0.0251(10) 0.0231(11) 0.0045(8) -0.0001(8) -0.0033(8)
N18 0.0357(11) 0.0223(9) 0.0387(12) -0.0033(8) -0.0010(9) -0.0024(8)
C19 0.0546(18) 0.0250(13) 0.0597(19) -0.0055(12) -0.0140(15) 0.0091(12)
C20 0.0480(15) 0.0314(13) 0.0330(13) -0.0028(10) 0.0051(11) -0.0158(11)

loop_
_atom_type_symbol
_atom_type_description
_atom_type_scat_dispersion_real
_atom_type_scat_dispersion_imag
_atom_type_scat_source
C C 0.0033 0.0016 'International Tables Vol C Tables 4.2.6.8 and 6.1.1.4'
H H 0 0 'International Tables Vol C Tables 4.2.6.8 and 6.1.1.4'
N N 0.0061 0.0033 'International Tables Vol C Tables 4.2.6.8 and 6.1.1.4'

loop_
_geom_angle_atom_site_label_1
_geom_angle_atom_site_label_2
_geom_angle_atom_site_label_3
_geom_angle
_geom_angle_site_symmetry_1
_geom_angle_site_symmetry_3
_geom_angle_publ_flag
C2 C1 C6 120.5(2) . . ?
C2 C1 H1 119.8 . . ?
C6 C1 H1 119.8 . . ?
C1 C2 C3 120.3(2) . . ?
C1 C2 H2 119.9 . . ?
C3 C2 H2 119.9 . . ?
C4 C3 C2 119.5(2) . . ?
C4 C3 H3 120.3 . . ?
C2 C3 H3 120.3 . . ?
C5 C4 C3 120.8(2) . . ?
C5 C4 H4 119.6 . . ?
C3 C4 H4 119.6 . . ?
C4 C5 C6 120.2(2) . . ?
C4 C5 H5 119.9 . . ?
C6 C5 H5 119.9 . . ?
C5 C6 C1 118.8(2) . . ?
C5 C6 C7 119.5(2) . . ?
C1 C6 C7 121.5(2) . . ?
N11 C7 C8 105.7(2) . . ?
N11 C7 C6 124.89(19) . . ?
C8 C7 C6 129.3(2) . . ?
C7 C8 C9 105.3(2) . . ?
C7 C8 H8 127.3 . . ?
C9 C8 H8 127.3 . . ?
N10 C9 C8 112.7(2) . . ?
N10 C9 H9 123.7 . . ?
C8 C9 H9 123.7 . . ?
C9 N10 N11 103.9(2) . . ?
N10 N11 C7 112.36(18) . . ?
N10 N11 C12 118.13(18) . . ?
C7 N11 C12 129.28(19) . . ?
C13 C12 C17 119.6(2) . . ?
C13 C12 N11 119.6(2) . . ?
C17 C12 N11 120.77(19) . . ?
C14 C13 C12 120.4(2) . . ?
C14 C13 H13 119.8 . . ?
C12 C13 H13 119.8 . . ?
C13 C14 C15 121.3(2) . . ?
C13 C14 H14 119.3 . . ?
C15 C14 H14 119.3 . . ?
N18 C15 C14 121.3(2) . . ?
N18 C15 C16 121.6(2) . . ?
C14 C15 C16 117.10(19) . . ?
C17 C16 C15 121.3(2) . . ?
C17 C16 H16 119.3 . . ?
C15 C16 H16 119.3 . . ?
C16 C17 C12 120.3(2) . . ?
C16 C17 H17 119.9 . . ?
C12 C17 H17 119.9 . . ?
C15 N18 C19 120.3(2) . . ?
C15 N18 C20 120.2(2) . . ?
C19 N18 C20 118.3(2) . . ?
N18 C19 H19A 109.5 . . ?
N18 C19 H19B 109.5 . . ?
H19A C19 H19B 109.5 . . ?
N18 C19 H19C 109.5 . . ?
H19A C19 H19C 109.5 . . ?
H19B C19 H19C 109.5 . . ?
N18 C20 H20A 109.5 . . ?
N18 C20 H20B 109.5 . . ?
H20A C20 H20B 109.5 . . ?
N18 C20 H20C 109.5 . . ?
H20A C20 H20C 109.5 . . ?
H20B C20 H20C 109.5 . . ?

loop_
_geom_bond_atom_site_label_1
_geom_bond_atom_site_label_2
_geom_bond_distance
_geom_bond_site_symmetry_2
_geom_bond_publ_flag
C1 C2 1.382(3) . ?
C1 C6 1.397(3) . ?
C1 H1 0.95 . ?
C2 C3 1.388(4) . ?
C2 H2 0.95 . ?
C3 C4 1.383(4) . ?
C3 H3 0.95 . ?
C4 C5 1.380(4) . ?
C4 H4 0.95 . ?
C5 C6 1.396(3) . ?
C5 H5 0.95 . ?
C6 C7 1.471(3) . ?
C7 N11 1.368(3) . ?
C7 C8 1.383(3) . ?
C8 C9 1.392(4) . ?
C8 H8 0.95 . ?
C9 N10 1.328(3) . ?
C9 H9 0.95 . ?
N10 N11 1.366(3) . ?
N11 C12 1.431(3) . ?
C12 C13 1.383(3) . ?
C12 C17 1.387(3) . ?
C13 C14 1.384(3) . ?
C13 H13 0.95 . ?
C14 C15 1.406(3) . ?
C14 H14 0.95 . ?
C15 N18 1.375(3) . ?
C15 C16 1.407(3) . ?
C16 C17 1.383(3) . ?
C16 H16 0.95 . ?
C17 H17 0.95 . ?
N18 C19 1.439(3) . ?
N18 C20 1.450(3) . ?
C19 H19A 0.98 . ?
C19 H19B 0.98 . ?
C19 H19C 0.98 . ?
C20 H20A 0.98 . ?
C20 H20B 0.98 . ?
C20 H20C 0.98 . ?

loop_
_geom_torsion_atom_site_label_1
_geom_torsion_atom_site_label_2
_geom_torsion_atom_site_label_3
_geom_torsion_atom_site_label_4
_geom_torsion
_geom_torsion_site_symmetry_1
_geom_torsion_site_symmetry_2
_geom_torsion_site_symmetry_3
_geom_torsion_site_symmetry_4
_geom_torsion_publ_flag
C6 C1 C2 C3 -0.1(3) . . . . ?
C1 C2 C3 C4 -0.3(4) . . . . ?
C2 C3 C4 C5 0.1(4) . . . . ?
C3 C4 C5 C6 0.4(4) . . . . ?
C4 C5 C6 C1 -0.8(3) . . . . ?
C4 C5 C6 C7 -177.2(2) . . . . ?
C2 C1 C6 C5 0.7(3) . . . . ?
C2 C1 C6 C7 177.0(2) . . . . ?
C5 C6 C7 N11 -141.8(2) . . . . ?
C1 C6 C7 N11 41.9(3) . . . . ?
C5 C6 C7 C8 42.5(3) . . . . ?
C1 C6 C7 C8 -133.8(3) . . . . ?
N11 C7 C8 C9 -0.6(3) . . . . ?
C6 C7 C8 C9 175.7(2) . . . . ?
C7 C8 C9 N10 0.8(3) . . . . ?
C8 C9 N10 N11 -0.6(3) . . . . ?
C9 N10 N11 C7 0.2(3) . . . . ?
C9 N10 N11 C12 175.1(2) . . . . ?
C8 C7 N11 N10 0.3(3) . . . . ?
C6 C7 N11 N10 -176.3(2) . . . . ?
C8 C7 N11 C12 -174.0(2) . . . . ?
C6 C7 N11 C12 9.5(4) . . . . ?
N10 N11 C12 C13 50.3(3) . . . . ?
C7 N11 C12 C13 -135.7(2) . . . . ?
N10 N11 C12 C17 -126.8(2) . . . . ?
C7 N11 C12 C17 47.2(3) . . . . ?
C17 C12 C13 C14 0.9(3) . . . . ?
N11 C12 C13 C14 -176.2(2) . . . . ?
C12 C13 C14 C15 -0.9(3) . . . . ?
C13 C14 C15 N18 -178.3(2) . . . . ?
C13 C14 C15 C16 0.3(3) . . . . ?
N18 C15 C16 C17 178.9(2) . . . . ?
C14 C15 C16 C17 0.3(3) . . . . ?
C15 C16 C17 C12 -0.3(3) . . . . ?
C13 C12 C17 C16 -0.3(3) . . . . ?
N11 C12 C17 C16 176.81(19) . . . . ?
C14 C15 N18 C19 -177.7(2) . . . . ?
C16 C15 N18 C19 3.7(3) . . . . ?
C14 C15 N18 C20 -10.1(3) . . . . ?
C16 C15 N18 C20 171.4(2) . . . . ?

loop_
_cod_related_entry_id
_cod_related_entry_database
_cod_related_entry_code
1 ChemSpider 26997471
